data_7247074
loop_
_publ_author_name
'Pal, Nilay Kumar'
'Singh, Kuldeep'
'Patra, Moumita'
'Yadav, Suman'
'Pandey, Prabhakar K.'
'Bera, Jitendra K.'

_publ_section_title
;
 Ni(ii)-catalyzed oxidative deamination of benzyl amines with water
;
_journal_issue 16
_journal_name_full 'Green Chemistry'
_journal_page_first 6212
_journal_page_last 6217
_journal_paper_doi 10.1039/D3GC00672G
_journal_volume 25
_journal_year 2023
_chemical_formula_moiety 'C16 H17 N3 O3 S'
_chemical_formula_sum 'C16 H17 N3 O3 S'
_chemical_formula_weight 331.38
_space_group_crystal_system monoclinic
_space_group_IT_number 14
_space_group_name_Hall '-P 2ybc'
_space_group_name_H-M_alt 'P 1 21/c 1'
_atom_sites_solution_hydrogens geom
_atom_sites_solution_primary dual
_audit_creation_date 2022-05-25
_audit_creation_method
;
Olex2 1.2
(compiled 2018.05.29 svn.r3508 for OlexSys, GUI svn.r5506)
;
_audit_update_record
;
2022-09-24 deposited with the CCDC.	2023-07-19 downloaded from the CCDC.
;
_cell_angle_alpha 90
_cell_angle_beta 102.726(3)
_cell_angle_gamma 90
_cell_formula_units_Z 4
_cell_length_a 16.3160(12)
_cell_length_b 5.3605(4)
_cell_length_c 17.8044(15)
_cell_measurement_reflns_used 4751
_cell_measurement_temperature 273(2)
_cell_measurement_theta_max 27.94
_cell_measurement_theta_min 2.91
_cell_volume 1519.0(2)
_computing_molecular_graphics 'Olex2 (Dolomanov et al., 2009)'
_computing_publication_material 'Olex2 (Dolomanov et al., 2009)'
_computing_structure_refinement 'ShelXL (Sheldrick, 2015)'
_computing_structure_solution 'ShelXT (Sheldrick, 2015)'
_diffrn_ambient_temperature 273.15
_diffrn_measured_fraction_theta_full 0.998
_diffrn_measured_fraction_theta_max 0.998
_diffrn_measurement_device_type 'Bruker APEX-II CCD'
_diffrn_measurement_method '\f and \w scans'
_diffrn_radiation_type MoK\a
_diffrn_radiation_wavelength 0.71073
_diffrn_reflns_av_R_equivalents 0.0739
_diffrn_reflns_av_unetI/netI 0.0510
_diffrn_reflns_Laue_measured_fraction_full 0.998
_diffrn_reflns_Laue_measured_fraction_max 0.998
_diffrn_reflns_limit_h_max 21
_diffrn_reflns_limit_h_min -21
_diffrn_reflns_limit_k_max 7
_diffrn_reflns_limit_k_min -7
_diffrn_reflns_limit_l_max 23
_diffrn_reflns_limit_l_min -23
_diffrn_reflns_number 23280
_diffrn_reflns_point_group_measured_fraction_full 0.998
_diffrn_reflns_point_group_measured_fraction_max 0.998
_diffrn_reflns_theta_full 25.242
_diffrn_reflns_theta_max 28.304
_diffrn_reflns_theta_min 2.909
_exptl_absorpt_coefficient_mu 0.233
_exptl_absorpt_correction_T_max 0.9460
_exptl_absorpt_correction_T_min 0.8753
_exptl_absorpt_correction_type numerical
_exptl_crystal_colour Colorless
_exptl_crystal_density_diffrn 1.449
_exptl_crystal_description block
_exptl_crystal_F_000 696
_exptl_crystal_size_max 0.21
_exptl_crystal_size_mid 0.15
_exptl_crystal_size_min 0.15
_refine_diff_density_max 0.306
_refine_diff_density_min -0.532
_refine_diff_density_rms 0.069
_refine_ls_extinction_method none
_refine_ls_goodness_of_fit_ref 1.069
_refine_ls_hydrogen_treatment constr
_refine_ls_matrix_type full
_refine_ls_number_parameters 208
_refine_ls_number_reflns 3762
_refine_ls_number_restraints 0
_refine_ls_restrained_S_all 1.069
_refine_ls_R_factor_all 0.0687
_refine_ls_R_factor_gt 0.0410
_refine_ls_shift/su_max 0.001
_refine_ls_shift/su_mean 0.000
_refine_ls_structure_factor_coef Fsqd
_refine_ls_weighting_details 'w=1/[\s^2^(Fo^2^)+(0.0325P)^2^+1.0839P] where P=(Fo^2^+2Fc^2^)/3'
_refine_ls_weighting_scheme calc
_refine_ls_wR_factor_gt 0.0868
_refine_ls_wR_factor_ref 0.1020
_reflns_Friedel_coverage 0.000
_reflns_number_gt 2816
_reflns_number_total 3762
_reflns_threshold_expression 'I > 2\s(I)'
_cod_data_source_file d3gc00672g2.cif
_cod_data_source_block Ligand_L
_cod_depositor_comments 'Adding full bibliography for 7247074--7247077.cif.'
_cod_database_code 7247074
_shelx_shelxl_version_number 2018/3
_shelx_space_group_comment
;
The symmetry employed for this shelxl refinement is uniquely defined
by the following loop, which should always be used as a source of
symmetry information in preference to the above space-group names.
They are only intended as comments.
;
_olex2_refinement_description
;
1. Fixed Uiso
 At 1.2 times of:
  All C(H) groups, All C(H,H) groups
2.a Secondary CH2 refined with riding coordinates:
 C9(H9A,H9B), C10(H10A,H10B), C8(H8A,H8B), C11(H11A,H11B)
2.b Aromatic/amide H refined with riding coordinates:
 C1(H1), C6(H6), C7(H7), C4(H4), C13(H13), C14(H14), C15(H15), C5(H5), C16(H16)
;
_olex2_submission_special_instructions 'No special instructions were received'

loop_
_space_group_symop_operation_xyz
'x, y, z'
'-x, y+1/2, -z+1/2'
'-x, -y, -z'
'x, -y-1/2, z-1/2'

loop_
_atom_site_label
_atom_site_type_symbol
_atom_site_fract_x
_atom_site_fract_y
_atom_site_fract_z
_atom_site_U_iso_or_equiv
_atom_site_adp_type
_atom_site_occupancy
_atom_site_site_symmetry_order
_atom_site_calc_flag
_atom_site_refinement_flags_posn
_atom_site_refinement_flags_adp
_atom_site_refinement_flags_occupancy
_atom_site_disorder_assembly
_atom_site_disorder_group
S1 S 0.39259(3) 0.06308(8) 0.37872(3) 0.01298(12) Uani 1 1 d . . . . .
O1 O 0.42235(9) -0.1595(2) 0.34662(8) 0.0195(3) Uani 1 1 d . . . . .
O2 O 0.32751(8) 0.1936(3) 0.32329(8) 0.0197(3) Uani 1 1 d . . . . .
O3 O 0.36795(9) 0.0182(3) 0.45178(8) 0.0196(3) Uani 1 1 d . . . . .
N2 N 0.74720(10) 0.3781(3) 0.51281(9) 0.0126(3) Uani 1 1 d . . . . .
N1 N 0.65787(10) 0.4310(3) 0.40299(9) 0.0134(3) Uani 1 1 d . . . . .
N3 N 0.92188(10) 0.5073(3) 0.57452(10) 0.0166(3) Uani 1 1 d . . . . .
C9 C 0.51370(12) 0.3330(4) 0.33085(11) 0.0145(4) Uani 1 1 d . . . . .
H9A H 0.468279 0.397107 0.290908 0.017 Uiso 1 1 calc R . . . .
H9B H 0.533680 0.180307 0.311722 0.017 Uiso 1 1 calc R . . . .
C3 C 0.76627(12) 0.1988(3) 0.46283(11) 0.0130(4) Uani 1 1 d . . . . .
C12 C 0.86208(12) 0.5553(3) 0.61384(11) 0.0137(4) Uani 1 1 d . . . . .
C2 C 0.70937(11) 0.2322(3) 0.39262(11) 0.0140(4) Uani 1 1 d . . . . .
C10 C 0.47934(12) 0.2717(3) 0.40150(11) 0.0141(4) Uani 1 1 d . . . . .
H10A H 0.461773 0.424480 0.422536 0.017 Uiso 1 1 calc R . . . .
H10B H 0.523450 0.196836 0.440503 0.017 Uiso 1 1 calc R . . . .
C8 C 0.58506(11) 0.5229(4) 0.34576(11) 0.0154(4) Uani 1 1 d . . . . .
H8A H 0.601985 0.558084 0.297921 0.018 Uiso 1 1 calc R . . . .
H8B H 0.565321 0.677341 0.364036 0.018 Uiso 1 1 calc R . . . .
C1 C 0.68220(11) 0.5114(3) 0.47514(11) 0.0136(4) Uani 1 1 d . . . . .
H1 H 0.657319 0.642127 0.496281 0.016 Uiso 1 1 calc R . . . .
C11 C 0.78350(12) 0.3980(4) 0.59555(11) 0.0148(4) Uani 1 1 d . . . . .
H11A H 0.796638 0.231938 0.616414 0.018 Uiso 1 1 calc R . . . .
H11B H 0.742020 0.469777 0.620726 0.018 Uiso 1 1 calc R . . . .
C6 C 0.76733(12) -0.1123(4) 0.34125(12) 0.0177(4) Uani 1 1 d . . . . .
H6 H 0.768426 -0.222816 0.301225 0.021 Uiso 1 1 calc R . . . .
C7 C 0.70944(12) 0.0793(4) 0.32925(11) 0.0156(4) Uani 1 1 d . . . . .
H7 H 0.672796 0.104942 0.281900 0.019 Uiso 1 1 calc R . . . .
C4 C 0.82623(12) 0.0110(3) 0.47371(11) 0.0146(4) Uani 1 1 d . . . . .
H4 H 0.865319 -0.008293 0.519988 0.017 Uiso 1 1 calc R . . . .
C13 C 0.86968(12) 0.7410(4) 0.66925(11) 0.0178(4) Uani 1 1 d . . . . .
H13 H 0.826544 0.770381 0.694654 0.021 Uiso 1 1 calc R . . . .
C14 C 0.94243(13) 0.8815(4) 0.68603(12) 0.0205(4) Uani 1 1 d . . . . .
H14 H 0.949527 1.005047 0.723588 0.025 Uiso 1 1 calc R . . . .
C15 C 1.00443(13) 0.8354(4) 0.64609(12) 0.0208(4) Uani 1 1 d . . . . .
H15 H 1.053968 0.927354 0.656038 0.025 Uiso 1 1 calc R . . . .
C5 C 0.82447(12) -0.1457(4) 0.41173(12) 0.0176(4) Uani 1 1 d . . . . .
H5 H 0.862404 -0.277471 0.417005 0.021 Uiso 1 1 calc R . . . .
C16 C 0.99115(12) 0.6491(4) 0.59093(12) 0.0188(4) Uani 1 1 d . . . . .
H16 H 1.032739 0.620750 0.563650 0.023 Uiso 1 1 calc R . . . .

loop_
_atom_site_aniso_label
_atom_site_aniso_U_11
_atom_site_aniso_U_22
_atom_site_aniso_U_33
_atom_site_aniso_U_23
_atom_site_aniso_U_13
_atom_site_aniso_U_12
S1 0.0128(2) 0.0122(2) 0.0141(2) 0.00001(18) 0.00344(17) -0.00003(18)
O1 0.0208(7) 0.0138(6) 0.0251(8) -0.0043(6) 0.0078(6) 0.0001(6)
O2 0.0127(7) 0.0212(7) 0.0230(8) 0.0046(6) -0.0009(6) 0.0018(6)
O3 0.0246(8) 0.0189(7) 0.0180(7) -0.0002(6) 0.0104(6) -0.0044(6)
N2 0.0122(8) 0.0137(7) 0.0121(8) -0.0013(6) 0.0030(6) -0.0007(6)
N1 0.0125(8) 0.0131(7) 0.0151(8) 0.0011(6) 0.0037(6) -0.0007(6)
N3 0.0149(8) 0.0170(8) 0.0178(9) 0.0000(7) 0.0030(6) 0.0023(6)
C9 0.0135(9) 0.0159(9) 0.0138(9) -0.0003(7) 0.0022(7) -0.0003(7)
C3 0.0134(9) 0.0123(8) 0.0141(9) 0.0000(7) 0.0048(7) -0.0022(7)
C12 0.0142(9) 0.0149(9) 0.0110(9) 0.0033(7) 0.0007(7) 0.0012(7)
C2 0.0119(9) 0.0146(9) 0.0159(10) 0.0007(8) 0.0043(7) -0.0019(7)
C10 0.0143(9) 0.0151(9) 0.0120(9) -0.0001(7) 0.0010(7) -0.0018(7)
C8 0.0121(9) 0.0175(9) 0.0157(10) 0.0030(8) 0.0011(7) 0.0007(7)
C1 0.0126(9) 0.0126(8) 0.0161(9) -0.0003(7) 0.0048(7) -0.0018(7)
C11 0.0162(9) 0.0181(9) 0.0103(9) -0.0005(7) 0.0032(7) -0.0013(8)
C6 0.0182(10) 0.0194(10) 0.0176(10) -0.0050(8) 0.0082(8) -0.0037(8)
C7 0.0143(9) 0.0181(9) 0.0146(9) -0.0005(8) 0.0034(7) -0.0026(8)
C4 0.0136(9) 0.0149(9) 0.0148(9) 0.0025(7) 0.0023(7) -0.0004(7)
C13 0.0194(10) 0.0218(10) 0.0128(10) -0.0003(8) 0.0046(8) -0.0015(8)
C14 0.0243(11) 0.0219(10) 0.0139(10) -0.0037(8) 0.0009(8) -0.0046(8)
C15 0.0179(10) 0.0231(10) 0.0197(11) 0.0036(9) 0.0007(8) -0.0057(8)
C5 0.0174(10) 0.0151(9) 0.0217(10) 0.0008(8) 0.0076(8) 0.0010(8)
C16 0.0133(10) 0.0229(10) 0.0201(10) 0.0024(9) 0.0032(8) 0.0016(8)

loop_
_atom_type_symbol
_atom_type_description
_atom_type_scat_dispersion_real
_atom_type_scat_dispersion_imag
_atom_type_scat_source
C C 0.0033 0.0016 'International Tables Vol C Tables 4.2.6.8 and 6.1.1.4'
H H 0.0000 0.0000 'International Tables Vol C Tables 4.2.6.8 and 6.1.1.4'
N N 0.0061 0.0033 'International Tables Vol C Tables 4.2.6.8 and 6.1.1.4'
O O 0.0106 0.0060 'International Tables Vol C Tables 4.2.6.8 and 6.1.1.4'
S S 0.1246 0.1234 'International Tables Vol C Tables 4.2.6.8 and 6.1.1.4'

loop_
_geom_angle_atom_site_label_1
_geom_angle_atom_site_label_2
_geom_angle_atom_site_label_3
_geom_angle
_geom_angle_site_symmetry_1
_geom_angle_site_symmetry_3
_geom_angle_publ_flag
O1 S1 O2 112.60(9) . . ?
O1 S1 O3 113.32(8) . . ?
O1 S1 C10 106.73(9) . . ?
O2 S1 O3 112.24(8) . . ?
O2 S1 C10 106.07(9) . . ?
O3 S1 C10 105.15(8) . . ?
C3 N2 C11 126.54(15) . . ?
C1 N2 C3 108.32(16) . . ?
C1 N2 C11 124.63(16) . . ?
C2 N1 C8 125.67(16) . . ?
C1 N1 C2 108.37(16) . . ?
C1 N1 C8 125.80(16) . . ?
C16 N3 C12 116.86(17) . . ?
C10 C9 C8 113.98(15) . . ?
N2 C3 C2 106.62(16) . . ?
C4 C3 N2 131.49(18) . . ?
C4 C3 C2 121.87(17) . . ?
N3 C12 C11 117.39(16) . . ?
N3 C12 C13 123.08(18) . . ?
C13 C12 C11 119.53(17) . . ?
N1 C2 C3 106.32(16) . . ?
N1 C2 C7 131.62(18) . . ?
C7 C2 C3 122.05(18) . . ?
C9 C10 S1 111.52(13) . . ?
N1 C8 C9 111.50(15) . . ?
N1 C1 N2 110.36(16) . . ?
N2 C11 C12 113.17(15) . . ?
C7 C6 C5 122.15(18) . . ?
C6 C7 C2 115.76(18) . . ?
C5 C4 C3 116.08(18) . . ?
C14 C13 C12 118.86(18) . . ?
C15 C14 C13 118.87(19) . . ?
C14 C15 C16 118.48(19) . . ?
C4 C5 C6 122.02(18) . . ?
N3 C16 C15 123.84(18) . . ?

loop_
_geom_bond_atom_site_label_1
_geom_bond_atom_site_label_2
_geom_bond_distance
_geom_bond_site_symmetry_2
_geom_bond_publ_flag
S1 O1 1.4518(14) . ?
S1 O2 1.4592(14) . ?
S1 O3 1.4637(14) . ?
S1 C10 1.7790(19) . ?
N2 C3 1.391(2) . ?
N2 C1 1.331(2) . ?
N2 C11 1.466(2) . ?
N1 C2 1.394(2) . ?
N1 C8 1.469(2) . ?
N1 C1 1.330(2) . ?
N3 C12 1.345(2) . ?
N3 C16 1.340(3) . ?
C9 C10 1.521(3) . ?
C9 C8 1.525(3) . ?
C3 C2 1.395(3) . ?
C3 C4 1.387(3) . ?
C12 C11 1.509(3) . ?
C12 C13 1.388(3) . ?
C2 C7 1.395(3) . ?
C6 C7 1.380(3) . ?
C6 C5 1.400(3) . ?
C4 C5 1.382(3) . ?
C13 C14 1.382(3) . ?
C14 C15 1.381(3) . ?
C15 C16 1.383(3) . ?
